data_7714802
loop_
_publ_author_name
'Gioftsidou, Dimitra K.'
'Kallitsakis, Michael G.'
'Kavaratzi, Konstantina'
'Hatzidimitriou, Antonios G.'
'Terzidis, Michael A.'
'Lykakis, Ioannis N.'
'Angaridis, Panagiotis A.'

_publ_section_title
;
 Synergy of redox-activity and hemilability in thioamidato cobalt(III)
 complexes for the chemoselective reduction of nitroarenes to anilines:
 catalytic and mechanistic investigation.
;
_journal_issue 4
_journal_name_full 'Dalton transactions (Cambridge, England : 2003)'
_journal_page_first 1469
_journal_page_last 1481
_journal_paper_doi 10.1039/d3dt02923a
_journal_volume 53
_journal_year 2024
_chemical_absolute_configuration ad
_chemical_formula_moiety 'C9.50 H11.25 Co0.50 N3.25 S1.50'
_chemical_formula_sum 'C9.5 H11.25 Co0.5 N3.25 S1.5'
_chemical_formula_weight 248.53
_space_group_IT_number 33
_space_group_name_Hall 'P 2c -2n'
_space_group_name_H-M_alt 'P n a 21'
_symmetry_cell_setting orthorhombic
_symmetry_space_group_name_H-M 'P n a 21'
_atom_sites_solution_hydrogens difmap
_atom_sites_solution_primary direct
_audit_update_record
;
2020-04-09 deposited with the CCDC.	2023-12-13 downloaded from the CCDC.
;
_cell_angle_alpha 90
_cell_angle_beta 90
_cell_angle_gamma 90
_cell_formula_units_Z 8
_cell_length_a 15.4562(8)
_cell_length_b 19.4479(14)
_cell_length_c 8.1889(4)
_cell_measurement_reflns_used 177
_cell_measurement_temperature 295
_cell_measurement_theta_max 20
_cell_measurement_theta_min 10
_cell_volume 2461.5(2)
_computing_cell_refinement 'Apex2 (Bruker AXS, 2006)'
_computing_data_collection 'Apex2 (Bruker AXS, 2006)'
_computing_data_reduction 'USER DEFINED DATA REDUCTION'
_computing_molecular_graphics 'CAMERON (Watkin et al., 1996)'
_computing_publication_material 'CRYSTALS (Betteridge et al., 2003)'
_computing_structure_refinement 'CRYSTALS (Betteridge et al., 2003)'
_computing_structure_solution 'SIR92 (Altomare et al., 1994)'
_diffrn_ambient_temperature 295
_diffrn_measured_fraction_theta_full 0.997
_diffrn_measured_fraction_theta_max 0.997
_diffrn_measurement_device Area
_diffrn_measurement_device_type 'Bruker Kappa Apex2'
_diffrn_measurement_method '\f & \w scans'
_diffrn_radiation_monochromator graphite
_diffrn_radiation_type 'Mo K\a'
_diffrn_radiation_wavelength 0.71073
_diffrn_reflns_av_R_equivalents 0.022
_diffrn_reflns_limit_h_max 19
_diffrn_reflns_limit_h_min 0
_diffrn_reflns_limit_k_max 24
_diffrn_reflns_limit_k_min 0
_diffrn_reflns_limit_l_max 10
_diffrn_reflns_limit_l_min -10
_diffrn_reflns_number 15406
_diffrn_reflns_theta_full 26.405
_diffrn_reflns_theta_max 26.405
_diffrn_reflns_theta_min 1.683
_diffrn_standards_number 0
_exptl_absorpt_coefficient_mu 0.969
_exptl_absorpt_correction_T_max 0.88
_exptl_absorpt_correction_T_min 0.85
_exptl_absorpt_correction_type numerical
_exptl_absorpt_process_details
; 
 Analytical Absorption (De Meulenaer & Tompa, 1965) 
;
_exptl_crystal_colour pink
_exptl_crystal_density_diffrn 1.341
_exptl_crystal_density_method 'not measured'
_exptl_crystal_description prism
_exptl_crystal_F_000 1028
_exptl_crystal_size_max 0.190
_exptl_crystal_size_mid 0.170
_exptl_crystal_size_min 0.130
_refine_diff_density_max 0.24
_refine_diff_density_min -0.22
_refine_ls_abs_structure_details 'Flack (1983), 3743 Friedel-pairs'
_refine_ls_abs_structure_Flack 0.045(13)
_refine_ls_extinction_method None
_refine_ls_goodness_of_fit_ref 0.9999
_refine_ls_hydrogen_treatment constr
_refine_ls_matrix_type full
_refine_ls_number_parameters 266
_refine_ls_number_reflns 3258
_refine_ls_number_restraints 3
_refine_ls_R_factor_all 0.0426
_refine_ls_R_factor_gt 0.0233
_refine_ls_shift/su_max 0.0003152
_refine_ls_shift/su_mean 0.0000341
_refine_ls_structure_factor_coef Fsqd
_refine_ls_weighting_details
;
 Method, part 1, Chebychev polynomial, (Watkin, 1994, Prince, 1982) 
 [weight] = 1.0/[A~0~*T~0~(x)+A~1~*T~1~(x) ... +A~n-1~]*T~n-1~(x)] 
 where A~i~ are the Chebychev coefficients listed below and x= Fcalc/Fmax 
 Method = Robust Weighting (Prince, 1982) 
 W = [weight] * [1-(deltaF/6*sigmaF)^2^]^2^ 
 A~i~ are: 
 2.08 2.36 1.14 
;
_refine_ls_weighting_scheme calc
_refine_ls_wR_factor_all 0.0524
_refine_ls_wR_factor_gt 0.0491
_refine_ls_wR_factor_ref 0.0491
_reflns_limit_h_max 19
_reflns_limit_h_min 0
_reflns_limit_k_max 24
_reflns_limit_k_min 0
_reflns_limit_l_max 10
_reflns_limit_l_min -10
_reflns_number_gt 3258
_reflns_number_total 4989
_reflns_threshold_expression I>2.0\s(I)
_oxford_diffrn_Wilson_B_factor 3.43
_oxford_diffrn_Wilson_scale 58.21
_oxford_refine_ls_r_factor_ref 0.0233
_oxford_refine_ls_scale 0.15190(4)
_oxford_reflns_number_all 4972
_oxford_reflns_threshold_expression_ref I>2.0\s(I)
_cod_data_source_file d3dt02923a2.cif
_cod_data_source_block I_CCDC3
_cod_depositor_comments 'Adding full bibliography for 7714799--7714804.cif.'
_cod_original_sg_symbol_H-M 'P n a 21 '
_cod_original_formula_sum 'C9.50 H11.25 Co0.50 N3.25 S1.50'
_cod_database_code 7714802

loop_
_symmetry_equiv_pos_as_xyz
x,y,z
-x+1/2,y+1/2,z+1/2
x+1/2,-y+1/2,z
-x,-y,z+1/2

loop_
_atom_site_label
_atom_site_type_symbol
_atom_site_fract_x
_atom_site_fract_y
_atom_site_fract_z
_atom_site_U_iso_or_equiv
_atom_site_occupancy
_atom_site_adp_type
_atom_site_refinement_flags_posn
_atom_site_refinement_flags_adp
_atom_site_refinement_flags_occupancy
_atom_site_disorder_assembly
_atom_site_disorder_group
_atom_site_attached_hydrogens
Co1 Co 0.54551(2) 0.241375(17) 0.55769(10) 0.0412 1.0000 Uani . . . . . .
S1 S 0.46928(5) 0.31821(4) 0.70574(12) 0.0494 1.0000 Uani . . . . . .
S2 S 0.42781(5) 0.18657(4) 0.46227(13) 0.0504 1.0000 Uani . . . . . .
S3 S 0.57171(6) 0.16835(5) 0.76732(13) 0.0526 1.0000 Uani . . . . . .
N1 N 0.52002(16) 0.32087(13) 0.4132(3) 0.0449 1.0000 Uani . . . . . .
N2 N 0.43874(17) 0.41974(13) 0.4855(3) 0.0531 1.0000 Uani . . . . . .
N3 N 0.58665(18) 0.17341(13) 0.3975(3) 0.0462 1.0000 Uani . . . . . .
N4 N 0.49606(18) 0.09597(14) 0.2448(3) 0.0567 1.0000 Uani . . . . . .
N5 N 0.65422(16) 0.26965(13) 0.6615(3) 0.0446 1.0000 Uani . . . . . .
N6 N 0.72126(17) 0.22020(14) 0.8971(3) 0.0526 1.0000 Uani . . . . . .
N7 N 0.3054(5) 0.4259(4) 0.9687(8) 0.089(2) 0.5000 Uiso D . . . . .
C1 C 0.47432(18) 0.35939(16) 0.5191(3) 0.0469 1.0000 Uani . . . . . .
C2 C 0.5285(2) 0.34186(17) 0.2617(4) 0.0511 1.0000 Uani . . . . . .
C3 C 0.4927(2) 0.40338(18) 0.2231(4) 0.0566 1.0000 Uani . . . . . .
C4 C 0.4449(2) 0.44223(17) 0.3333(4) 0.0560 1.0000 Uani . . . . . .
C5 C 0.4048(2) 0.50766(18) 0.2948(5) 0.0671 1.0000 Uani . . . . . .
C6 C 0.5812(2) 0.29966(18) 0.1427(3) 0.0583 1.0000 Uani . . . . . .
C7 C 0.5073(2) 0.14657(16) 0.3544(4) 0.0479 1.0000 Uani . . . . . .
C8 C 0.6584(2) 0.14547(17) 0.3335(4) 0.0547 1.0000 Uani . . . . . .
C9 C 0.6477(2) 0.09250(17) 0.2237(4) 0.0580 1.0000 Uani . . . . . .
C10 C 0.5662(3) 0.07036(17) 0.1796(4) 0.0614 1.0000 Uani . . . . . .
C11 C 0.7439(2) 0.17240(18) 0.3833(4) 0.0614 1.0000 Uani . . . . . .
C12 C 0.5526(3) 0.01443(17) 0.0523(6) 0.0786 1.0000 Uani . . . . . .
C13 C 0.6601(2) 0.22431(16) 0.7818(4) 0.0488 1.0000 Uani . . . . . .
C14 C 0.71491(19) 0.32012(17) 0.6571(4) 0.0485 1.0000 Uani . . . . . .
C15 C 0.77962(19) 0.31868(19) 0.7757(4) 0.0523 1.0000 Uani . . . . . .
C16 C 0.7786(2) 0.26991(19) 0.8866(4) 0.0562 1.0000 Uani . . . . . .
C17 C 0.7110(2) 0.37172(17) 0.5233(4) 0.0545 1.0000 Uani . . . . . .
C18 C 0.8479(2) 0.2680(2) 1.0183(3) 0.0662 1.0000 Uani . . . . . .
C19 C 0.3175(7) 0.4509(5) 0.8368(9) 0.109(3) 0.5000 Uiso D . . . . .
C20 C 0.3258(6) 0.5021(5) 0.7007(10) 0.098(3) 0.5000 Uiso D . . . . .
H31 H 0.4983 0.4193 0.1185 0.0685 1.0000 Uiso R . . . . .
H51 H 0.3796 0.5064 0.1877 0.1016 1.0000 Uiso R . . . . .
H52 H 0.3625 0.5161 0.3729 0.1009 1.0000 Uiso R . . . . .
H53 H 0.4482 0.5429 0.2997 0.1014 1.0000 Uiso R . . . . .
H61 H 0.6353 0.2855 0.1882 0.0876 1.0000 Uiso R . . . . .
H62 H 0.5498 0.2591 0.1175 0.0879 1.0000 Uiso R . . . . .
H63 H 0.5918 0.3232 0.0443 0.0883 1.0000 Uiso R . . . . .
H91 H 0.6966 0.0739 0.1783 0.0703 1.0000 Uiso R . . . . .
H111 H 0.7555 0.1634 0.4955 0.0921 1.0000 Uiso R . . . . .
H112 H 0.7437 0.2213 0.3674 0.0917 1.0000 Uiso R . . . . .
H113 H 0.7878 0.1527 0.3163 0.0920 1.0000 Uiso R . . . . .
H121 H 0.5999 -0.0179 0.0506 0.1201 1.0000 Uiso R . . . . .
H122 H 0.4994 -0.0092 0.0745 0.1203 1.0000 Uiso R . . . . .
H123 H 0.5483 0.0358 -0.0551 0.1197 1.0000 Uiso R . . . . .
H151 H 0.8219 0.3514 0.7782 0.0640 1.0000 Uiso R . . . . .
H171 H 0.7582 0.4050 0.5374 0.0818 1.0000 Uiso R . . . . .
H172 H 0.6566 0.3955 0.5337 0.0821 1.0000 Uiso R . . . . .
H173 H 0.7150 0.3481 0.4237 0.0822 1.0000 Uiso R . . . . .
H181 H 0.9020 0.2846 0.9733 0.1007 1.0000 Uiso R . . . . .
H182 H 0.8311 0.2939 1.1150 0.1005 1.0000 Uiso R . . . . .
H183 H 0.8553 0.2203 1.0498 0.1011 1.0000 Uiso R . . . . .
H201 H 0.3499 0.5440 0.7399 0.1461 0.5000 Uiso R . . . . .
H202 H 0.2689 0.5117 0.6517 0.1459 0.5000 Uiso R . . . . .
H203 H 0.3629 0.4841 0.6249 0.1461 0.5000 Uiso R . . . . .

loop_
_atom_site_aniso_label
_atom_site_aniso_U_11
_atom_site_aniso_U_22
_atom_site_aniso_U_33
_atom_site_aniso_U_23
_atom_site_aniso_U_13
_atom_site_aniso_U_12
Co1 0.04202(16) 0.0488(2) 0.03272(14) -0.0002(2) 0.0019(2) -0.00196(18)
S1 0.0522(5) 0.0565(5) 0.0395(4) -0.0038(4) 0.0072(3) 0.0011(4)
S2 0.0474(4) 0.0569(5) 0.0469(4) -0.0041(4) 0.0013(4) -0.0069(4)
S3 0.0559(5) 0.0591(5) 0.0427(4) 0.0101(4) 0.0000(4) -0.0025(4)
N1 0.0414(14) 0.0526(14) 0.0407(13) 0.0004(12) 0.0032(10) -0.0043(11)
N2 0.0498(16) 0.0547(15) 0.0547(15) 0.0047(13) 0.0012(12) -0.0014(12)
N3 0.0519(16) 0.0486(15) 0.0382(12) -0.0029(12) 0.0025(12) -0.0005(12)
N4 0.0679(18) 0.0551(17) 0.0470(16) 0.0000(13) 0.0032(14) -0.0043(15)
N5 0.0454(14) 0.0557(15) 0.0326(12) -0.0025(11) -0.0006(10) -0.0008(13)
N6 0.0504(16) 0.0692(18) 0.0381(13) 0.0021(12) 0.0020(11) 0.0011(13)
C1 0.0463(16) 0.0531(17) 0.0414(18) -0.0011(13) 0.0021(12) -0.0022(13)
C2 0.0528(18) 0.0587(19) 0.0418(15) 0.0054(14) -0.0017(15) -0.0056(15)
C3 0.0531(19) 0.066(2) 0.0501(19) 0.0108(17) -0.0003(16) -0.0063(17)
C4 0.057(2) 0.0555(19) 0.0553(18) 0.0045(16) -0.0005(17) -0.0060(16)
C5 0.058(2) 0.066(2) 0.077(3) 0.0080(19) 0.0016(18) 0.0036(18)
C6 0.070(2) 0.070(2) 0.0351(15) 0.0066(15) 0.0069(15) -0.005(2)
C7 0.0536(19) 0.0496(18) 0.0404(17) -0.0010(14) 0.0034(14) -0.0027(15)
C8 0.062(2) 0.056(2) 0.0461(17) -0.0001(16) 0.0080(16) 0.0074(17)
C9 0.064(2) 0.056(2) 0.0537(19) -0.0042(17) 0.0100(17) 0.0093(17)
C10 0.080(3) 0.0531(19) 0.0511(18) -0.0013(15) 0.0089(18) 0.0029(18)
C11 0.052(2) 0.072(2) 0.060(2) -0.0001(19) 0.0171(17) 0.0076(17)
C12 0.101(3) 0.065(2) 0.0688(19) -0.013(2) 0.008(3) 0.001(2)
C13 0.0488(17) 0.059(2) 0.0388(16) 0.0019(14) 0.0007(14) -0.0033(14)
C14 0.0456(18) 0.061(2) 0.0389(15) -0.0039(15) 0.0062(13) -0.0006(16)
C15 0.0421(17) 0.073(2) 0.0420(17) -0.0081(18) 0.0018(13) -0.0021(15)
C16 0.0492(19) 0.083(3) 0.0367(16) -0.0074(17) 0.0005(13) 0.0028(17)
C17 0.0546(17) 0.0607(19) 0.048(2) 0.0016(15) 0.0028(15) -0.0004(15)
C18 0.063(2) 0.096(3) 0.039(2) -0.0033(16) -0.0014(14) 0.0024(19)

loop_
_atom_type_symbol
_atom_type_scat_dispersion_real
_atom_type_scat_dispersion_imag
_atom_type_scat_Cromer_Mann_a1
_atom_type_scat_Cromer_Mann_b1
_atom_type_scat_Cromer_Mann_a2
_atom_type_scat_Cromer_Mann_b2
_atom_type_scat_Cromer_Mann_a3
_atom_type_scat_Cromer_Mann_b3
_atom_type_scat_Cromer_Mann_a4
_atom_type_scat_Cromer_Mann_b4
_atom_type_scat_Cromer_Mann_c
_atom_type_scat_source
C 0.0033 0.0016 2.3100 20.8439 1.0200 10.2075 1.5886 0.5687 0.8650 51.6512 0.2156 'International Tables Vol C 4.2.6.8 and 6.1.1.4'
H 0.0000 0.0000 0.4930 10.5109 0.3229 26.1257 0.1402 3.1424 0.0408 57.7998 0.0030 'International Tables Vol C 4.2.6.8 and 6.1.1.4'
N 0.0061 0.0033 12.2126 0.0057 3.1322 9.8933 2.0125 28.9975 1.1663 0.5826 -11.5290 'International Tables Vol C 4.2.6.8 and 6.1.1.4'
S 0.1246 0.1234 6.9053 1.4679 5.2034 22.2151 1.4379 0.2536 1.5863 56.1720 0.8669 'International Tables Vol C 4.2.6.8 and 6.1.1.4'
Co 0.3494 0.9721 12.2841 4.2791 7.3409 0.2784 4.0034 13.5359 2.3488 71.1692 1.0118 'International Tables Vol C 4.2.6.8 and 6.1.1.4'

loop_
_geom_angle_atom_site_label_1
_geom_angle_site_symmetry_1
_geom_angle_atom_site_label_2
_geom_angle_site_symmetry_2
_geom_angle_atom_site_label_3
_geom_angle_site_symmetry_3
_geom_angle
_geom_angle_publ_flag
S1 . Co1 . S2 . 94.49(3) yes
S1 . Co1 . S3 . 95.82(3) yes
S2 . Co1 . S3 . 96.37(3) yes
S1 . Co1 . N1 . 72.60(7) yes
S2 . Co1 . N1 . 90.09(7) yes
S3 . Co1 . N1 . 167.20(8) yes
S1 . Co1 . N3 . 166.36(8) yes
S2 . Co1 . N3 . 73.23(8) yes
S3 . Co1 . N3 . 91.51(7) yes
N1 . Co1 . N3 . 100.94(10) yes
S1 . Co1 . N5 . 91.64(7) yes
S2 . Co1 . N5 . 167.53(8) yes
S3 . Co1 . N5 . 72.18(7) yes
N1 . Co1 . N5 . 102.12(10) yes
N3 . Co1 . N5 . 101.56(11) yes
Co1 . S1 . C1 . 78.93(10) yes
Co1 . S2 . C7 . 79.23(11) yes
Co1 . S3 . C13 . 78.52(11) yes
Co1 . N1 . C1 . 98.84(18) yes
Co1 . N1 . C2 . 141.7(2) yes
C1 . N1 . C2 . 119.2(3) yes
C1 . N2 . C4 . 117.3(3) yes
Co1 . N3 . C7 . 97.89(19) yes
Co1 . N3 . C8 . 143.1(2) yes
C7 . N3 . C8 . 118.9(3) yes
C7 . N4 . C10 . 116.4(3) yes
Co1 . N5 . C13 . 101.20(19) yes
Co1 . N5 . C14 . 141.5(2) yes
C13 . N5 . C14 . 117.0(2) yes
C13 . N6 . C16 . 112.7(3) yes
S1 . C1 . N1 . 109.6(2) yes
S1 . C1 . N2 . 125.1(2) yes
N1 . C1 . N2 . 125.2(3) yes
N1 . C2 . C3 . 117.0(3) yes
N1 . C2 . C6 . 119.6(3) yes
C3 . C2 . C6 . 123.3(3) yes
C2 . C3 . C4 . 123.0(3) yes
C2 . C3 . H31 . 118.6 no
C4 . C3 . H31 . 118.4 no
C3 . C4 . N2 . 118.0(3) yes
C3 . C4 . C5 . 124.2(3) yes
N2 . C4 . C5 . 117.7(3) yes
C4 . C5 . H51 . 110.4 no
C4 . C5 . H52 . 107.8 no
H51 . C5 . H52 . 110.3 no
C4 . C5 . H53 . 108.6 no
H51 . C5 . H53 . 109.9 no
H52 . C5 . H53 . 109.8 no
C2 . C6 . H61 . 112.1 no
C2 . C6 . H62 . 108.5 no
H61 . C6 . H62 . 107.0 no
C2 . C6 . H63 . 112.4 no
H61 . C6 . H63 . 108.7 no
H62 . C6 . H63 . 107.9 no
N3 . C7 . S2 . 109.7(2) yes
N3 . C7 . N4 . 124.3(3) yes
S2 . C7 . N4 . 126.1(3) yes
N3 . C8 . C9 . 117.2(3) yes
N3 . C8 . C11 . 119.2(3) yes
C9 . C8 . C11 . 123.5(3) yes
C8 . C9 . C10 . 121.0(3) yes
C8 . C9 . H91 . 117.4 no
C10 . C9 . H91 . 121.6 no
C9 . C10 . N4 . 122.1(3) yes
C9 . C10 . C12 . 121.9(3) yes
N4 . C10 . C12 . 115.9(3) yes
C8 . C11 . H111 . 111.6 no
C8 . C11 . H112 . 108.1 no
H111 . C11 . H112 . 108.3 no
C8 . C11 . H113 . 109.6 no
H111 . C11 . H113 . 110.4 no
H112 . C11 . H113 . 108.8 no
C10 . C12 . H121 . 111.8 no
C10 . C12 . H122 . 109.4 no
H121 . C12 . H122 . 109.8 no
C10 . C12 . H123 . 108.8 no
H121 . C12 . H123 . 108.5 no
H122 . C12 . H123 . 108.4 no
S3 . C13 . N6 . 124.2(2) yes
S3 . C13 . N5 . 108.1(2) yes
N6 . C13 . N5 . 127.8(3) yes
N5 . C14 . C15 . 117.5(3) yes
N5 . C14 . C17 . 118.7(3) yes
C15 . C14 . C17 . 123.8(3) yes
C14 . C15 . C16 . 119.2(3) yes
C14 . C15 . H151 . 121.1 no
C16 . C15 . H151 . 119.7 no
N6 . C16 . C15 . 125.7(3) yes
N6 . C16 . C18 . 114.3(3) yes
C15 . C16 . C18 . 120.0(3) yes
C14 . C17 . H171 . 109.2 no
C14 . C17 . H172 . 107.1 no
H171 . C17 . H172 . 108.8 no
C14 . C17 . H173 . 108.0 no
H171 . C17 . H173 . 112.0 no
H172 . C17 . H173 . 111.7 no
C16 . C18 . H181 . 109.3 no
C16 . C18 . H182 . 112.1 no
H181 . C18 . H182 . 111.6 no
C16 . C18 . H183 . 107.2 no
H181 . C18 . H183 . 108.6 no
H182 . C18 . H183 . 108.0 no
N7 . C19 . C20 . 162.1(11) yes
C19 . C20 . H201 . 110.5 no
C19 . C20 . H202 . 110.6 no
H201 . C20 . H202 . 109.1 no
C19 . C20 . H203 . 107.7 no
H201 . C20 . H203 . 108.1 no
H202 . C20 . H203 . 110.8 no

loop_
_geom_bond_atom_site_label_1
_geom_bond_site_symmetry_1
_geom_bond_atom_site_label_2
_geom_bond_site_symmetry_2
_geom_bond_distance
_geom_bond_publ_flag
Co1 . S1 . 2.2563(9) yes
Co1 . S2 . 2.2486(9) yes
Co1 . S3 . 2.2645(9) yes
Co1 . N1 . 1.986(2) yes
Co1 . N3 . 1.968(2) yes
Co1 . N5 . 1.962(2) yes
S1 . C1 . 1.727(3) yes
S2 . C7 . 1.701(3) yes
S3 . C13 . 1.750(3) yes
N1 . C1 . 1.346(4) yes
N1 . C2 . 1.313(4) yes
N2 . C1 . 1.325(4) yes
N2 . C4 . 1.324(4) yes
N3 . C7 . 1.379(4) yes
N3 . C8 . 1.342(4) yes
N4 . C7 . 1.343(4) yes
N4 . C10 . 1.308(4) yes
N5 . C13 . 1.325(4) yes
N5 . C14 . 1.358(4) yes
N6 . C13 . 1.339(4) yes
N6 . C16 . 1.315(4) yes
N7 . C19 . 1.1996(10) yes
C2 . C3 . 1.356(5) yes
C2 . C6 . 1.511(4) yes
C3 . C4 . 1.390(5) yes
C3 . H31 . 0.915 no
C4 . C5 . 1.450(5) yes
C5 . H51 . 0.960 no
C5 . H52 . 0.930 no
C5 . H53 . 0.958 no
C6 . H61 . 0.957 no
C6 . H62 . 0.949 no
C6 . H63 . 0.942 no
C8 . C9 . 1.378(5) yes
C8 . C11 . 1.479(5) yes
C9 . C10 . 1.378(5) yes
C9 . H91 . 0.917 no
C10 . C12 . 1.521(5) yes
C11 . H111 . 0.952 no
C11 . H112 . 0.960 no
C11 . H113 . 0.953 no
C12 . H121 . 0.964 no
C12 . H122 . 0.960 no
C12 . H123 . 0.975 no
C14 . C15 . 1.395(4) yes
C14 . C17 . 1.487(4) yes
C15 . C16 . 1.313(5) yes
C15 . H151 . 0.911 no
C16 . C18 . 1.520(4) yes
C17 . H171 . 0.982 no
C17 . H172 . 0.963 no
C17 . H173 . 0.938 no
C18 . H181 . 0.968 no
C18 . H182 . 0.974 no
C18 . H183 . 0.969 no
C19 . C20 . 1.5000(10) yes
C20 . H201 . 0.952 no
C20 . H202 . 0.984 no
C20 . H203 . 0.914 no

loop_
_geom_hbond_atom_site_label_D
_geom_hbond_site_symmetry_D
_geom_hbond_atom_site_label_H
_geom_hbond_site_symmetry_H
_geom_hbond_atom_site_label_A
_geom_hbond_site_symmetry_A
_geom_hbond_angle_DHA
_geom_hbond_distance_DH
_geom_hbond_distance_HA
_geom_hbond_distance_DA
_geom_hbond_publ_flag
C9 . H91 . N7 3_554 150 0.92 2.40 3.229(6) yes
C20 . H203 . N2 . 165 0.91 2.06 2.953(6) yes
